data_4065356
loop_
_publ_author_name
'Baillie, Rhett A.'
'Man, Renee W. Y.'
'Shree, Monica V.'
'Chow, Catherine'
'Thibault, Michelle E.'
'McNeil, W. Stephen'
'Legzdins, Peter'

_publ_section_title
;
 Intermolecular C--H Activations of Hydrocarbons Initiated by
 Cp*M(NO)(CH2CMe3)(\h3-CH2CHCHPh) Complexes (M = Mo, W)
;
_journal_issue 22
_journal_name_full Organometallics
_journal_page_first 6201
_journal_paper_doi 10.1021/om200731s
_journal_volume 30
_journal_year 2011
_chemical_formula_moiety 'C26 H39 N O W'
_chemical_formula_sum 'C26 H39 N O W'
_chemical_formula_weight 565.43
_chemical_name_systematic
;
 ?
;
_space_group_IT_number 15
_symmetry_cell_setting monoclinic
_symmetry_space_group_name_Hall '-C 2yc'
_symmetry_space_group_name_H-M 'C 1 2/c 1'
_atom_sites_solution_hydrogens geom
_atom_sites_solution_primary direct
_atom_sites_solution_secondary difmap
_audit_creation_method SHELXL-97
_cell_angle_alpha 90.00
_cell_angle_beta 106.360(2)
_cell_angle_gamma 90.00
_cell_formula_units_Z 8
_cell_length_a 22.6699(11)
_cell_length_b 14.4074(7)
_cell_length_c 15.4067(8)
_cell_measurement_reflns_used 9848
_cell_measurement_temperature 103(2)
_cell_measurement_theta_max 32.65
_cell_measurement_theta_min 3.10
_cell_volume 4828.3(4)
_computing_molecular_graphics 'Ortep-3 for Windows (Farrugia, 1997)'
_computing_publication_material 'WinGX publication routines (Farrugia, 1999)'
_computing_structure_refinement 'SHELXL-97 (Sheldrick, 1997)'
_computing_structure_solution 'SIR92 (Altomare, et al., 1993)'
_diffrn_ambient_temperature 103(2)
_diffrn_measured_fraction_theta_full 0.979
_diffrn_measured_fraction_theta_max 0.979
_diffrn_measurement_device_type 'Bruker X8 Apex II'
_diffrn_measurement_method 'area detector'
_diffrn_radiation_monochromator graphite
_diffrn_radiation_source 'fine-focus sealed tube'
_diffrn_radiation_type MoK\a
_diffrn_radiation_wavelength 0.71073
_diffrn_reflns_av_R_equivalents 0.0221
_diffrn_reflns_av_sigmaI/netI 0.0214
_diffrn_reflns_limit_h_max 34
_diffrn_reflns_limit_h_min -34
_diffrn_reflns_limit_k_max 19
_diffrn_reflns_limit_k_min -21
_diffrn_reflns_limit_l_max 23
_diffrn_reflns_limit_l_min -20
_diffrn_reflns_number 31615
_diffrn_reflns_theta_full 32.66
_diffrn_reflns_theta_max 32.66
_diffrn_reflns_theta_min 2.35
_exptl_absorpt_coefficient_mu 4.801
_exptl_absorpt_correction_T_max 0.3828
_exptl_absorpt_correction_T_min 0.2288
_exptl_absorpt_correction_type multi-scan
_exptl_crystal_colour orange
_exptl_crystal_density_diffrn 1.556
_exptl_crystal_density_method 'not measured'
_exptl_crystal_description block
_exptl_crystal_F_000 2272
_exptl_crystal_size_max 0.50
_exptl_crystal_size_mid 0.25
_exptl_crystal_size_min 0.20
_refine_diff_density_max 4.296
_refine_diff_density_min -0.840
_refine_diff_density_rms 0.113
_refine_ls_extinction_method none
_refine_ls_goodness_of_fit_ref 1.034
_refine_ls_hydrogen_treatment constr
_refine_ls_matrix_type full
_refine_ls_number_parameters 286
_refine_ls_number_reflns 8682
_refine_ls_number_restraints 2
_refine_ls_restrained_S_all 1.034
_refine_ls_R_factor_all 0.0256
_refine_ls_R_factor_gt 0.0202
_refine_ls_shift/su_max 0.005
_refine_ls_shift/su_mean 0.000
_refine_ls_structure_factor_coef Fsqd
_refine_ls_weighting_details 'calc w=1/[\s^2^(Fo^2^)+(0.0203P)^2^+13.9539P] where P=(Fo^2^+2Fc^2^)/3'
_refine_ls_weighting_scheme calc
_refine_ls_wR_factor_gt 0.0475
_refine_ls_wR_factor_ref 0.0503
_reflns_number_gt 7688
_reflns_number_total 8682
_reflns_threshold_expression >2sigma(I)
_cod_data_source_file om200731s_si_002.cif
_cod_data_source_block 4
_cod_depositor_comments
;
The following automatic conversions were performed:

'_symmetry_cell_setting' value 'Monoclinic' changed to 'monoclinic'
according to /home/saulius/struct/CIF-dictionaries/cif_core.dic
dictionary named 'cif_core.dic' version 2.4.1 from 2010-06-29.

Automatic conversion script
Id: cif_fix_values 1715 2011-07-08 13:25:40Z adriana 
;
_cod_original_sg_symbol_H-M C2/c
_cod_database_code 4065356

loop_
_symmetry_equiv_pos_as_xyz
'x, y, z'
'-x, y, -z+1/2'
'x+1/2, y+1/2, z'
'-x+1/2, y+1/2, -z+1/2'
'-x, -y, -z'
'x, -y, z-1/2'
'-x+1/2, -y+1/2, -z'
'x+1/2, -y+1/2, z-1/2'

loop_
_atom_site_label
_atom_site_type_symbol
_atom_site_fract_x
_atom_site_fract_y
_atom_site_fract_z
_atom_site_U_iso_or_equiv
_atom_site_adp_type
_atom_site_occupancy
_atom_site_symmetry_multiplicity
_atom_site_calc_flag
_atom_site_refinement_flags
_atom_site_disorder_assembly
_atom_site_disorder_group
C1 C 0.64315(10) 0.00456(15) 0.38885(14) 0.0188(3) Uani 1 1 d . . .
C2 C 0.67929(9) 0.08377(13) 0.38210(13) 0.0170(3) Uani 1 1 d . . .
C3 C 0.74197(9) 0.05476(14) 0.40241(13) 0.0164(3) Uani 1 1 d . . .
C4 C 0.74474(10) -0.04197(13) 0.42191(13) 0.0182(3) Uani 1 1 d . . .
C5 C 0.68360(10) -0.07337(14) 0.41301(13) 0.0191(4) Uani 1 1 d . . .
C6 C 0.57574(11) 0.00584(18) 0.38067(17) 0.0263(4) Uani 1 1 d . . .
H6A H 0.5695 0.0223 0.4392 0.039 Uiso 1 1 calc R . .
H6B H 0.5583 -0.0557 0.3623 0.039 Uiso 1 1 calc R . .
H6C H 0.5553 0.0517 0.3351 0.039 Uiso 1 1 calc R . .
C7 C 0.65681(11) 0.18174(15) 0.36644(17) 0.0253(4) Uani 1 1 d . . .
H7A H 0.6624 0.2129 0.4248 0.038 Uiso 1 1 calc R . .
H7B H 0.6131 0.1818 0.3329 0.038 Uiso 1 1 calc R . .
H7C H 0.6802 0.2147 0.3314 0.038 Uiso 1 1 calc R . .
C8 C 0.79596(10) 0.11811(15) 0.41390(14) 0.0213(4) Uani 1 1 d . . .
H8A H 0.8115 0.1364 0.4775 0.032 Uiso 1 1 calc R . .
H8B H 0.7833 0.1735 0.3764 0.032 Uiso 1 1 calc R . .
H8C H 0.8285 0.0859 0.3953 0.032 Uiso 1 1 calc R . .
C9 C 0.80162(11) -0.10019(16) 0.45043(16) 0.0277(5) Uani 1 1 d . . .
H9A H 0.8141 -0.1069 0.5164 0.042 Uiso 1 1 calc R . .
H9B H 0.8347 -0.0702 0.4312 0.042 Uiso 1 1 calc R . .
H9C H 0.7933 -0.1616 0.4223 0.042 Uiso 1 1 calc R . .
C10 C 0.66732(13) -0.16935(15) 0.43692(15) 0.0281(5) Uani 1 1 d . . .
H10A H 0.6894 -0.2153 0.4110 0.042 Uiso 1 1 calc R . .
H10B H 0.6229 -0.1791 0.4124 0.042 Uiso 1 1 calc R . .
H10C H 0.6790 -0.1762 0.5029 0.042 Uiso 1 1 calc R . .
C11 C 0.63030(9) 0.05782(15) 0.14655(14) 0.0210(4) Uani 1 1 d . . .
H11A H 0.5944 0.0264 0.1052 0.025 Uiso 1 1 calc R . .
H11B H 0.6223 0.1233 0.1591 0.025 Uiso 1 1 calc R . .
C12 C 0.68719(9) 0.03884(14) 0.13353(13) 0.0181(3) Uani 1 1 d . . .
H12 H 0.6909 0.0007 0.0811 0.022 Uiso 1 1 calc R . .
C13 C 0.74039(9) 0.07020(13) 0.20103(13) 0.0162(3) Uani 1 1 d . . .
H13 H 0.7356 0.1361 0.2183 0.019 Uiso 1 1 calc R . .
C14 C 0.80312(9) 0.05268(14) 0.19374(14) 0.0175(3) Uani 1 1 d . . .
C15 C 0.84712(10) 0.12320(15) 0.21874(14) 0.0210(4) Uani 1 1 d . . .
H15 H 0.8366 0.1799 0.2421 0.025 Uiso 1 1 calc R . .
C16 C 0.90613(10) 0.11130(17) 0.20979(15) 0.0257(4) Uani 1 1 d . . .
H16 H 0.9355 0.1598 0.2273 0.031 Uiso 1 1 calc R . .
C17 C 0.92229(10) 0.02955(17) 0.17567(16) 0.0255(4) Uani 1 1 d . . .
H17 H 0.9625 0.0215 0.1694 0.031 Uiso 1 1 calc R . .
C18 C 0.87865(10) -0.04116(16) 0.15044(16) 0.0240(4) Uani 1 1 d . . .
H18 H 0.8894 -0.0976 0.1269 0.029 Uiso 1 1 calc R . .
C19 C 0.82011(10) -0.03014(14) 0.15933(15) 0.0202(4) Uani 1 1 d . . .
H19 H 0.7911 -0.0791 0.1420 0.024 Uiso 1 1 calc R . .
C20 C 0.59928(9) -0.10638(15) 0.21520(14) 0.0189(4) Uani 1 1 d . . .
H20A H 0.5942 -0.1503 0.2620 0.023 Uiso 1 1 calc R . .
H20B H 0.5651 -0.0611 0.2040 0.023 Uiso 1 1 calc R . .
C21 C 0.59375(9) -0.16040(15) 0.12816(14) 0.0190(4) Uani 1 1 d . . .
H21A H 0.6239 -0.2118 0.1410 0.023 Uiso 1 1 calc R . .
H21B H 0.6042 -0.1188 0.0836 0.023 Uiso 1 1 calc R . .
C22 C 0.52935(9) -0.20049(16) 0.08655(15) 0.0229(4) Uani 1 1 d . . .
H22A H 0.5168 -0.2351 0.1339 0.028 Uiso 1 1 calc R . .
H22B H 0.5001 -0.1485 0.0667 0.028 Uiso 1 1 calc R . .
C23 C 0.52435(10) -0.2644(2) 0.00705(18) 0.0322(5) Uani 1 1 d . B .
H23A H 0.5493 -0.3207 0.0284 0.039 Uiso 1 1 calc R . .
H23B H 0.5417 -0.2328 -0.0373 0.039 Uiso 1 1 calc R . .
C24 C 0.45839(11) -0.2935(2) -0.04010(18) 0.0327(5) Uani 1 1 d D . .
H24A H 0.4313 -0.2384 -0.0486 0.039 Uiso 1 1 calc R A 1
H24B H 0.4443 -0.3383 -0.0015 0.039 Uiso 1 1 calc R A 1
N1 N 0.72484(7) -0.13007(11) 0.24335(11) 0.0159(3) Uani 1 1 d . . .
O1 O 0.75268(7) -0.20182(10) 0.23895(12) 0.0238(3) Uani 1 1 d . . .
W1 W 0.688021(3) -0.029785(5) 0.270053(5) 0.01198(2) Uani 1 1 d . . .
C25B C 0.4493(2) -0.3817(4) -0.1008(3) 0.0315(12) Uani 0.502(6) 1 d PD B 2
H25A H 0.4060 -0.3831 -0.1383 0.038 Uiso 0.502(6) 1 calc PR B 2
H25B H 0.4753 -0.3750 -0.1425 0.038 Uiso 0.502(6) 1 calc PR B 2
C25A C 0.4533(2) -0.3385(4) -0.1335(3) 0.0347(13) Uani 0.498(6) 1 d PD B 1
H25C H 0.4758 -0.3982 -0.1224 0.042 Uiso 0.498(6) 1 calc PR B 1
H25D H 0.4095 -0.3533 -0.1620 0.042 Uiso 0.498(6) 1 calc PR B 1
C26A C 0.4763(2) -0.2848(4) -0.2015(3) 0.0345(13) Uani 0.498(6) 1 d PD B 1
H26A H 0.4705 -0.3218 -0.2567 0.052 Uiso 0.498(6) 1 calc PR B 1
H26B H 0.5202 -0.2711 -0.1759 0.052 Uiso 0.498(6) 1 calc PR B 1
H26C H 0.4533 -0.2265 -0.2161 0.052 Uiso 0.498(6) 1 calc PR B 1
C26B C 0.4638(3) -0.4745(4) -0.0538(4) 0.0355(13) Uani 0.502(6) 1 d PD B 2
H26D H 0.4570 -0.5240 -0.0992 0.053 Uiso 0.502(6) 1 calc PR B 2
H26E H 0.4371 -0.4843 -0.0146 0.053 Uiso 0.502(6) 1 calc PR B 2
H26F H 0.5069 -0.4754 -0.0173 0.053 Uiso 0.502(6) 1 calc PR B 2

loop_
_atom_site_aniso_label
_atom_site_aniso_U_11
_atom_site_aniso_U_22
_atom_site_aniso_U_33
_atom_site_aniso_U_23
_atom_site_aniso_U_13
_atom_site_aniso_U_12
C1 0.0272(9) 0.0170(8) 0.0155(8) -0.0032(7) 0.0116(7) -0.0046(7)
C2 0.0251(8) 0.0115(8) 0.0172(8) -0.0026(6) 0.0108(7) -0.0016(6)
C3 0.0234(8) 0.0134(8) 0.0131(8) -0.0015(6) 0.0062(7) -0.0015(6)
C4 0.0293(9) 0.0124(8) 0.0110(8) 0.0008(6) 0.0027(7) 0.0005(7)
C5 0.0337(10) 0.0129(8) 0.0115(8) 0.0000(6) 0.0079(7) -0.0040(7)
C6 0.0303(10) 0.0281(11) 0.0265(11) -0.0073(9) 0.0178(9) -0.0076(8)
C7 0.0313(10) 0.0135(9) 0.0355(12) -0.0026(8) 0.0167(9) 0.0013(7)
C8 0.0251(9) 0.0198(9) 0.0182(9) -0.0019(7) 0.0048(7) -0.0050(7)
C9 0.0376(11) 0.0194(10) 0.0196(10) 0.0019(8) -0.0025(8) 0.0067(8)
C10 0.0530(14) 0.0162(9) 0.0162(9) 0.0007(7) 0.0116(9) -0.0098(9)
C11 0.0234(9) 0.0189(9) 0.0190(9) 0.0059(7) 0.0035(7) 0.0055(7)
C12 0.0261(9) 0.0159(9) 0.0128(8) 0.0047(6) 0.0064(7) 0.0027(7)
C13 0.0217(8) 0.0133(8) 0.0155(8) 0.0011(6) 0.0083(7) 0.0000(6)
C14 0.0226(8) 0.0159(8) 0.0157(8) 0.0011(7) 0.0084(7) -0.0003(6)
C15 0.0266(9) 0.0197(9) 0.0186(9) -0.0019(7) 0.0092(7) -0.0032(7)
C16 0.0234(9) 0.0316(12) 0.0214(10) -0.0028(8) 0.0052(8) -0.0067(8)
C17 0.0209(9) 0.0353(12) 0.0202(10) -0.0003(8) 0.0057(7) 0.0016(8)
C18 0.0249(9) 0.0262(11) 0.0225(10) -0.0006(8) 0.0091(8) 0.0047(8)
C19 0.0245(9) 0.0172(9) 0.0213(9) -0.0010(7) 0.0105(7) -0.0002(7)
C20 0.0204(8) 0.0207(9) 0.0167(8) -0.0028(7) 0.0069(7) -0.0032(7)
C21 0.0197(8) 0.0208(9) 0.0161(8) -0.0020(7) 0.0045(7) -0.0005(7)
C22 0.0219(9) 0.0252(10) 0.0218(10) -0.0054(8) 0.0061(7) -0.0021(7)
C23 0.0215(9) 0.0413(14) 0.0302(12) -0.0175(10) 0.0014(8) 0.0031(9)
C24 0.0248(10) 0.0408(14) 0.0286(12) -0.0154(10) 0.0012(9) -0.0018(9)
N1 0.0201(7) 0.0121(7) 0.0159(7) -0.0005(6) 0.0058(6) -0.0004(5)
O1 0.0296(7) 0.0111(6) 0.0322(9) -0.0022(6) 0.0114(6) 0.0034(5)
W1 0.01694(3) 0.00930(4) 0.01037(4) 0.00041(2) 0.00493(2) 0.00063(2)
C25B 0.036(2) 0.040(3) 0.020(2) -0.009(2) 0.0112(19) -0.015(2)
C25A 0.032(2) 0.043(3) 0.029(3) -0.017(2) 0.009(2) -0.014(2)
C26A 0.027(2) 0.052(3) 0.023(2) -0.011(2) 0.0045(18) -0.001(2)
C26B 0.039(3) 0.034(3) 0.039(3) -0.014(2) 0.021(2) -0.011(2)

loop_
_atom_type_symbol
_atom_type_description
_atom_type_scat_dispersion_real
_atom_type_scat_dispersion_imag
_atom_type_scat_source
C C 0.0033 0.0016 'International Tables Vol C Tables 4.2.6.8 and 6.1.1.4'
H H 0.0000 0.0000 'International Tables Vol C Tables 4.2.6.8 and 6.1.1.4'
N N 0.0061 0.0033 'International Tables Vol C Tables 4.2.6.8 and 6.1.1.4'
O O 0.0106 0.0060 'International Tables Vol C Tables 4.2.6.8 and 6.1.1.4'
W W -0.8490 6.8722 'International Tables Vol C Tables 4.2.6.8 and 6.1.1.4'

loop_
_geom_angle_atom_site_label_1
_geom_angle_atom_site_label_2
_geom_angle_atom_site_label_3
_geom_angle
C2 C1 C5 107.92(18)
C2 C1 C6 125.3(2)
C5 C1 C6 126.55(19)
C2 C1 W1 74.44(11)
C5 C1 W1 69.87(11)
C6 C1 W1 125.74(15)
C1 C2 C3 107.85(17)
C1 C2 C7 126.16(18)
C3 C2 C7 125.70(18)
C1 C2 W1 71.09(11)
C3 C2 W1 71.53(11)
C7 C2 W1 127.83(15)
C4 C3 C2 108.33(17)
C4 C3 C8 125.89(18)
C2 C3 C8 125.25(18)
C4 C3 W1 70.32(11)
C2 C3 W1 74.00(11)
C8 C3 W1 127.99(14)
C3 C4 C5 107.83(18)
C3 C4 C9 126.42(19)
C5 C4 C9 125.70(19)
C3 C4 W1 74.69(11)
C5 C4 W1 71.46(11)
C9 C4 W1 121.43(14)
C4 C5 C1 108.06(17)
C4 C5 C10 124.5(2)
C1 C5 C10 127.0(2)
C4 C5 W1 72.84(11)
C1 C5 W1 74.73(11)
C10 C5 W1 124.12(14)
C1 C6 H6A 109.5
C1 C6 H6B 109.5
H6A C6 H6B 109.5
C1 C6 H6C 109.5
H6A C6 H6C 109.5
H6B C6 H6C 109.5
C2 C7 H7A 109.5
C2 C7 H7B 109.5
H7A C7 H7B 109.5
C2 C7 H7C 109.5
H7A C7 H7C 109.5
H7B C7 H7C 109.5
C3 C8 H8A 109.5
C3 C8 H8B 109.5
H8A C8 H8B 109.5
C3 C8 H8C 109.5
H8A C8 H8C 109.5
H8B C8 H8C 109.5
C4 C9 H9A 109.5
C4 C9 H9B 109.5
H9A C9 H9B 109.5
C4 C9 H9C 109.5
H9A C9 H9C 109.5
H9B C9 H9C 109.5
C5 C10 H10A 109.5
C5 C10 H10B 109.5
H10A C10 H10B 109.5
C5 C10 H10C 109.5
H10A C10 H10C 109.5
H10B C10 H10C 109.5
C12 C11 W1 71.51(11)
C12 C11 H11A 116.4
W1 C11 H11A 116.4
C12 C11 H11B 116.4
W1 C11 H11B 116.4
H11A C11 H11B 113.4
C11 C12 C13 117.51(19)
C11 C12 W1 73.93(12)
C13 C12 W1 71.61(11)
C11 C12 H12 121.2
C13 C12 H12 121.2
W1 C12 H12 121.2
C12 C13 C14 121.62(17)
C12 C13 W1 72.49(11)
C14 C13 W1 123.97(13)
C12 C13 H13 111.2
C14 C13 H13 111.2
W1 C13 H13 111.2
C15 C14 C19 118.09(18)
C15 C14 C13 118.76(18)
C19 C14 C13 123.09(18)
C16 C15 C14 120.9(2)
C16 C15 H15 119.6
C14 C15 H15 119.6
C17 C16 C15 120.5(2)
C17 C16 H16 119.7
C15 C16 H16 119.7
C16 C17 C18 119.0(2)
C16 C17 H17 120.5
C18 C17 H17 120.5
C19 C18 C17 120.9(2)
C19 C18 H18 119.5
C17 C18 H18 119.5
C18 C19 C14 120.6(2)
C18 C19 H19 119.7
C14 C19 H19 119.7
C21 C20 W1 115.20(13)
C21 C20 H20A 108.5
W1 C20 H20A 108.5
C21 C20 H20B 108.5
W1 C20 H20B 108.5
H20A C20 H20B 107.5
C20 C21 C22 113.14(16)
C20 C21 H21A 109.0
C22 C21 H21A 109.0
C20 C21 H21B 109.0
C22 C21 H21B 109.0
H21A C21 H21B 107.8
C23 C22 C21 114.45(18)
C23 C22 H22A 108.6
C21 C22 H22A 108.6
C23 C22 H22B 108.6
C21 C22 H22B 108.6
H22A C22 H22B 107.6
C22 C23 C24 113.14(19)
C22 C23 H23A 109.0
C24 C23 H23A 109.0
C22 C23 H23B 109.0
C24 C23 H23B 109.0
H23A C23 H23B 107.8
C23 C24 C25A 111.3(3)
C23 C24 C25B 117.1(3)
C25A C24 C25B 30.6(3)
C23 C24 H24A 109.4
C25A C24 H24A 109.4
C25B C24 H24A 127.1
C23 C24 H24B 109.4
C25A C24 H24B 109.4
C25B C24 H24B 79.5
H24A C24 H24B 108.0
O1 N1 W1 170.12(15)
N1 W1 C20 86.71(7)
N1 W1 C13 93.71(7)
C20 W1 C13 131.09(7)
N1 W1 C5 98.55(7)
C20 W1 C5 87.16(7)
C13 W1 C5 140.53(7)
N1 W1 C12 91.21(7)
C20 W1 C12 95.21(7)
C13 W1 C12 35.90(7)
C5 W1 C12 170.08(7)
N1 W1 C4 90.51(7)
C20 W1 C4 121.52(7)
C13 W1 C4 107.38(7)
C5 W1 C4 35.69(7)
C12 W1 C4 143.27(7)
N1 W1 C11 116.15(8)
C20 W1 C11 73.93(8)
C13 W1 C11 62.17(7)
C5 W1 C11 138.68(8)
C12 W1 C11 34.56(7)
C4 W1 C11 151.00(7)
N1 W1 C1 132.67(7)
C20 W1 C1 81.94(7)
C13 W1 C1 127.63(7)
C5 W1 C1 35.40(7)
C12 W1 C1 135.39(7)
C4 W1 C1 58.68(7)
C11 W1 C1 104.45(8)
N1 W1 C3 116.81(7)
C20 W1 C3 139.53(7)
C13 W1 C3 82.48(7)
C5 W1 C3 58.49(7)
C12 W1 C3 115.29(7)
C4 W1 C3 34.99(6)
C11 W1 C3 116.79(8)
C1 W1 C3 57.75(7)
N1 W1 C2 148.44(7)
C20 W1 C2 110.85(7)
C13 W1 C2 93.59(7)
C5 W1 C2 58.20(7)
C12 W1 C2 112.10(7)
C4 W1 C2 58.04(7)
C11 W1 C2 94.33(7)
C1 W1 C2 34.47(7)
C3 W1 C2 34.47(7)
C26B C25B C24 117.4(4)
C26B C25B H25A 107.9
C24 C25B H25A 107.9
C26B C25B H25B 107.9
C24 C25B H25B 107.9
H25A C25B H25B 107.2
C26A C25A C24 118.6(4)
C26A C25A H25C 107.7
C24 C25A H25C 107.7
C26A C25A H25D 107.7
C24 C25A H25D 107.7
H25C C25A H25D 107.1
C25A C26A H26A 109.5
C25A C26A H26B 109.5
H26A C26A H26B 109.5
C25A C26A H26C 109.5
H26A C26A H26C 109.5
H26B C26A H26C 109.5
C25B C26B H26D 109.5
C25B C26B H26E 109.5
H26D C26B H26E 109.5
C25B C26B H26F 109.5
H26D C26B H26F 109.5
H26E C26B H26F 109.5

loop_
_geom_bond_atom_site_label_1
_geom_bond_atom_site_label_2
_geom_bond_distance
C1 C2 1.426(3)
C1 C5 1.431(3)
C1 C6 1.498(3)
C1 W1 2.3829(19)
C2 C3 1.429(3)
C2 C7 1.497(3)
C2 W1 2.4265(19)
C3 C4 1.423(3)
C3 C8 1.497(3)
C3 W1 2.3943(19)
C4 C5 1.427(3)
C4 C9 1.497(3)
C4 W1 2.3374(19)
C5 C10 1.504(3)
C5 W1 2.3194(19)
C6 H6A 0.9800
C6 H6B 0.9800
C6 H6C 0.9800
C7 H7A 0.9800
C7 H7B 0.9800
C7 H7C 0.9800
C8 H8A 0.9800
C8 H8B 0.9800
C8 H8C 0.9800
C9 H9A 0.9800
C9 H9B 0.9800
C9 H9C 0.9800
C10 H10A 0.9800
C10 H10B 0.9800
C10 H10C 0.9800
C11 C12 1.387(3)
C11 W1 2.350(2)
C11 H11A 0.9900
C11 H11B 0.9900
C12 C13 1.426(3)
C12 W1 2.3194(19)
C12 H12 1.0000
C13 C14 1.479(3)
C13 W1 2.3080(18)
C13 H13 1.0000
C14 C15 1.400(3)
C14 C19 1.403(3)
C15 C16 1.394(3)
C15 H15 0.9500
C16 C17 1.381(3)
C16 H16 0.9500
C17 C18 1.397(3)
C17 H17 0.9500
C18 C19 1.381(3)
C18 H18 0.9500
C19 H19 0.9500
C20 C21 1.525(3)
C20 W1 2.2408(19)
C20 H20A 0.9900
C20 H20B 0.9900
C21 C22 1.533(3)
C21 H21A 0.9900
C21 H21B 0.9900
C22 C23 1.511(3)
C22 H22A 0.9900
C22 H22B 0.9900
C23 C24 1.526(3)
C23 H23A 0.9900
C23 H23B 0.9900
C24 C25A 1.553(5)
C24 C25B 1.557(5)
C24 H24A 0.9900
C24 H24B 0.9900
N1 O1 1.223(2)
N1 W1 1.7740(16)
C25B C26B 1.512(7)
C25B H25A 0.9900
C25B H25B 0.9900
C25A C26A 1.509(7)
C25A H25C 0.9900
C25A H25D 0.9900
C26A H26A 0.9800
C26A H26B 0.9800
C26A H26C 0.9800
C26B H26D 0.9800
C26B H26E 0.9800
C26B H26F 0.9800

loop_
_geom_torsion_atom_site_label_1
_geom_torsion_atom_site_label_2
_geom_torsion_atom_site_label_3
_geom_torsion_atom_site_label_4
_geom_torsion
C5 C1 C2 C3 -0.2(2)
C6 C1 C2 C3 174.45(19)
W1 C1 C2 C3 -62.48(13)
C5 C1 C2 C7 -174.2(2)
C6 C1 C2 C7 0.5(3)
W1 C1 C2 C7 123.5(2)
C5 C1 C2 W1 62.26(13)
C6 C1 C2 W1 -123.1(2)
C1 C2 C3 C4 -0.2(2)
C7 C2 C3 C4 173.9(2)
W1 C2 C3 C4 -62.35(14)
C1 C2 C3 C8 -172.25(18)
C7 C2 C3 C8 1.8(3)
W1 C2 C3 C8 125.55(19)
C1 C2 C3 W1 62.19(13)
C7 C2 C3 W1 -123.8(2)
C2 C3 C4 C5 0.5(2)
C8 C3 C4 C5 172.50(18)
W1 C3 C4 C5 -64.26(13)
C2 C3 C4 C9 -177.25(19)
C8 C3 C4 C9 -5.2(3)
W1 C3 C4 C9 118.0(2)
C2 C3 C4 W1 64.73(14)
C8 C3 C4 W1 -123.24(19)
C3 C4 C5 C1 -0.6(2)
C9 C4 C5 C1 177.13(19)
W1 C4 C5 C1 -67.00(14)
C3 C4 C5 C10 -173.59(19)
C9 C4 C5 C10 4.1(3)
W1 C4 C5 C10 120.0(2)
C3 C4 C5 W1 66.40(14)
C9 C4 C5 W1 -115.9(2)
C2 C1 C5 C4 0.5(2)
C6 C1 C5 C4 -174.1(2)
W1 C1 C5 C4 65.75(13)
C2 C1 C5 C10 173.27(19)
C6 C1 C5 C10 -1.3(3)
W1 C1 C5 C10 -121.5(2)
C2 C1 C5 W1 -65.24(14)
C6 C1 C5 W1 120.2(2)
W1 C11 C12 C13 -58.66(16)
C11 C12 C13 C14 179.46(18)
W1 C12 C13 C14 119.59(18)
C11 C12 C13 W1 59.87(16)
C12 C13 C14 C15 139.7(2)
W1 C13 C14 C15 -130.97(17)
C12 C13 C14 C19 -37.6(3)
W1 C13 C14 C19 51.8(3)
C19 C14 C15 C16 -0.1(3)
C13 C14 C15 C16 -177.5(2)
C14 C15 C16 C17 0.2(3)
C15 C16 C17 C18 -0.1(3)
C16 C17 C18 C19 -0.1(3)
C17 C18 C19 C14 0.2(3)
C15 C14 C19 C18 -0.1(3)
C13 C14 C19 C18 177.2(2)
W1 C20 C21 C22 -172.18(14)
C20 C21 C22 C23 -172.6(2)
C21 C22 C23 C24 -172.8(2)
C22 C23 C24 C25A 166.2(3)
C22 C23 C24 C25B -160.7(3)
O1 N1 W1 C20 -104.2(9)
O1 N1 W1 C13 124.8(9)
O1 N1 W1 C5 -17.6(9)
O1 N1 W1 C12 160.7(9)
O1 N1 W1 C4 17.4(9)
O1 N1 W1 C11 -174.5(8)
O1 N1 W1 C1 -28.3(9)
O1 N1 W1 C3 41.4(9)
O1 N1 W1 C2 21.8(9)
C21 C20 W1 N1 -42.34(15)
C21 C20 W1 C13 49.72(18)
C21 C20 W1 C5 -141.08(16)
C21 C20 W1 C12 48.57(16)
C21 C20 W1 C4 -130.92(14)
C21 C20 W1 C11 76.08(15)
C21 C20 W1 C1 -176.27(16)
C21 C20 W1 C3 -171.28(13)
C21 C20 W1 C2 164.61(14)
C12 C13 W1 N1 86.92(12)
C14 C13 W1 N1 -29.84(17)
C12 C13 W1 C20 -1.94(15)
C14 C13 W1 C20 -118.70(16)
C12 C13 W1 C5 -164.82(12)
C14 C13 W1 C5 78.42(19)
C14 C13 W1 C12 -116.8(2)
C12 C13 W1 C4 178.62(11)
C14 C13 W1 C4 61.86(17)
C12 C13 W1 C11 -30.80(11)
C14 C13 W1 C11 -147.56(19)
C12 C13 W1 C1 -117.89(12)
C14 C13 W1 C1 125.35(16)
C12 C13 W1 C3 -156.51(12)
C14 C13 W1 C3 86.73(16)
C12 C13 W1 C2 -123.81(11)
C14 C13 W1 C2 119.43(16)
C4 C5 W1 N1 78.82(12)
C1 C5 W1 N1 -166.30(12)
C10 C5 W1 N1 -41.7(2)
C4 C5 W1 C20 165.05(12)
C1 C5 W1 C20 -80.07(12)
C10 C5 W1 C20 44.6(2)
C4 C5 W1 C13 -27.78(17)
C1 C5 W1 C13 87.10(15)
C10 C5 W1 C13 -148.26(17)
C4 C5 W1 C12 -90.8(4)
C1 C5 W1 C12 24.1(5)
C10 C5 W1 C12 148.7(4)
C1 C5 W1 C4 114.88(16)
C10 C5 W1 C4 -120.5(2)
C4 C5 W1 C11 -133.39(13)
C1 C5 W1 C11 -18.51(17)
C10 C5 W1 C11 106.1(2)
C4 C5 W1 C1 -114.88(16)
C10 C5 W1 C1 124.6(2)
C4 C5 W1 C3 -37.46(11)
C1 C5 W1 C3 77.42(12)
C10 C5 W1 C3 -157.9(2)
C4 C5 W1 C2 -78.20(12)
C1 C5 W1 C2 36.68(11)
C10 C5 W1 C2 161.3(2)
C11 C12 W1 N1 138.30(13)
C13 C12 W1 N1 -94.67(12)
C11 C12 W1 C20 51.50(14)
C13 C12 W1 C20 178.53(12)
C11 C12 W1 C13 -127.03(18)
C11 C12 W1 C5 -52.0(5)
C13 C12 W1 C5 75.1(4)
C11 C12 W1 C4 -129.23(14)
C13 C12 W1 C4 -2.20(18)
C13 C12 W1 C11 127.03(18)
C11 C12 W1 C1 -32.30(17)
C13 C12 W1 C1 94.73(14)
C11 C12 W1 C3 -101.11(14)
C13 C12 W1 C3 25.92(13)
C11 C12 W1 C2 -63.51(14)
C13 C12 W1 C2 63.52(12)
C3 C4 W1 N1 140.71(12)
C5 C4 W1 N1 -104.04(12)
C9 C4 W1 N1 17.06(17)
C3 C4 W1 C20 -132.85(12)
C5 C4 W1 C20 -17.59(14)
C9 C4 W1 C20 103.51(18)
C3 C4 W1 C13 46.65(13)
C5 C4 W1 C13 161.91(11)
C9 C4 W1 C13 -76.99(18)
C3 C4 W1 C5 -115.26(17)
C9 C4 W1 C5 121.1(2)
C3 C4 W1 C12 48.01(18)
C5 C4 W1 C12 163.26(12)
C9 C4 W1 C12 -75.6(2)
C3 C4 W1 C11 -17.0(2)
C5 C4 W1 C11 98.29(17)
C9 C4 W1 C11 -140.62(17)
C3 C4 W1 C1 -77.29(13)
C5 C4 W1 C1 37.96(11)
C9 C4 W1 C1 159.1(2)
C5 C4 W1 C3 115.26(17)
C9 C4 W1 C3 -123.6(2)
C3 C4 W1 C2 -36.57(11)
C5 C4 W1 C2 78.69(12)
C9 C4 W1 C2 -160.2(2)
C12 C11 W1 N1 -47.81(15)
C12 C11 W1 C20 -125.80(14)
C12 C11 W1 C13 31.96(12)
C12 C11 W1 C5 168.14(12)
C12 C11 W1 C4 107.16(18)
C12 C11 W1 C1 157.20(12)
C12 C11 W1 C3 96.35(13)
C12 C11 W1 C2 123.74(13)
C2 C1 W1 N1 134.81(12)
C5 C1 W1 N1 18.57(16)
C6 C1 W1 N1 -102.6(2)
C2 C1 W1 C20 -147.27(13)
C5 C1 W1 C20 96.48(12)
C6 C1 W1 C20 -24.69(19)
C2 C1 W1 C13 -10.47(16)
C5 C1 W1 C13 -126.71(12)
C6 C1 W1 C13 112.11(18)
C2 C1 W1 C5 116.25(17)
C6 C1 W1 C5 -121.2(2)
C2 C1 W1 C12 -58.01(16)
C5 C1 W1 C12 -174.26(11)
C6 C1 W1 C12 64.6(2)
C2 C1 W1 C4 77.96(13)
C5 C1 W1 C4 -38.29(11)
C6 C1 W1 C4 -159.5(2)
C2 C1 W1 C11 -76.26(13)
C5 C1 W1 C11 167.50(12)
C6 C1 W1 C11 46.3(2)
C2 C1 W1 C3 36.56(11)
C5 C1 W1 C3 -79.69(13)
C6 C1 W1 C3 159.1(2)
C5 C1 W1 C2 -116.25(17)
C6 C1 W1 C2 122.6(2)
C4 C3 W1 N1 -45.20(14)
C2 C3 W1 N1 -161.94(11)
C8 C3 W1 N1 75.51(19)
C4 C3 W1 C20 74.34(16)
C2 C3 W1 C20 -42.40(16)
C8 C3 W1 C20 -164.95(16)
C4 C3 W1 C13 -135.57(13)
C2 C3 W1 C13 107.68(12)
C8 C3 W1 C13 -14.86(17)
C4 C3 W1 C5 38.24(12)
C2 C3 W1 C5 -78.51(12)
C8 C3 W1 C5 158.9(2)
C4 C3 W1 C12 -150.55(12)
C2 C3 W1 C12 92.70(12)
C8 C3 W1 C12 -29.8(2)
C2 C3 W1 C4 -116.75(17)
C8 C3 W1 C4 120.7(2)
C4 C3 W1 C11 170.88(12)
C2 C3 W1 C11 54.13(13)
C8 C3 W1 C11 -68.41(19)
C4 C3 W1 C1 80.19(13)
C2 C3 W1 C1 -36.56(11)
C8 C3 W1 C1 -159.1(2)
C4 C3 W1 C2 116.75(17)
C8 C3 W1 C2 -122.5(2)
C1 C2 W1 N1 -85.22(17)
C3 C2 W1 N1 31.91(19)
C7 C2 W1 N1 153.21(16)
C1 C2 W1 C20 34.94(14)
C3 C2 W1 C20 152.07(11)
C7 C2 W1 C20 -86.63(18)
C1 C2 W1 C13 171.71(12)
C3 C2 W1 C13 -71.16(12)
C7 C2 W1 C13 50.14(18)
C1 C2 W1 C5 -37.69(12)
C3 C2 W1 C5 79.44(13)
C7 C2 W1 C5 -159.3(2)
C1 C2 W1 C12 139.99(12)
C3 C2 W1 C12 -102.89(12)
C7 C2 W1 C12 18.41(19)
C1 C2 W1 C4 -80.00(13)
C3 C2 W1 C4 37.12(11)
C7 C2 W1 C4 158.4(2)
C1 C2 W1 C11 109.38(13)
C3 C2 W1 C11 -133.49(12)
C7 C2 W1 C11 -12.19(18)
C3 C2 W1 C1 117.13(17)
C7 C2 W1 C1 -121.6(2)
C1 C2 W1 C3 -117.13(17)
C7 C2 W1 C3 121.3(2)
C23 C24 C25B C26B 71.8(5)
C25A C24 C25B C26B 158.1(8)
C23 C24 C25A C26A -55.1(6)
C25B C24 C25A C26A -162.7(9)
